data_1510886
loop_
_publ_author_name
'Chizhikov, V.I.'
'Panyutin, V.L.'
'Kuz'micheva, G.M.'
'Ageev, A.Yu.'
'Rybakov, V.B.'
'Yu, Y.M.'

_publ_section_title
;
 Growth and X-ray diffraction study of Y Ca4 O (B O3)3: Ce,Er,Yb crystals
;
_journal_name_full 'Neorganicheskie Materialy'
_journal_page_first 1235
_journal_page_last 1245
_journal_volume 37
_journal_year 2001
_chemical_formula_sum 'B3 Ca3.999 Er0.021 O10 Y0.73 Yb0.25'
_chemical_name_systematic
;
(Y0.584 Yb0.17 Er0.015 Ca0.231) (Ca0.884 Y0.073 Yb0.04 Er0.003)2 Ca2 O (B O3)3
;
_space_group_IT_number 8
_symmetry_space_group_name_Hall 'C -2y'
_symmetry_space_group_name_H-M 'C 1 m 1'
_cell_angle_alpha 90
_cell_angle_beta 101.17
_cell_angle_gamma 90
_cell_formula_units_Z 2
_cell_length_a 8.065
_cell_length_b 15.998
_cell_length_c 3.5243
_cell_volume 446.105
_citation_journal_id_ASTM NMATEI
_cod_data_source_file boron_402.cif
_cod_data_source_block B3Ca3.999Er0.021O10Y0.73Yb0.25
_cod_original_cell_volume 446.1049
_cod_database_code 1510886

loop_
_symmetry_equiv_pos_as_xyz
x,y,z
x,-y,z
x+1/2,y+1/2,z
x+1/2,-y+1/2,z

loop_
_atom_site_label
_atom_site_type_symbol
_atom_site_fract_x
_atom_site_fract_y
_atom_site_fract_z
_atom_site_occupancy
_atom_site_U_iso_or_equiv
O4 O-2 0.9205 0.8578 0.9301 1 0.0
O1 O-2 0.1762 0 0.5815 1 0.0
Ca3 Ca+2 0.7442 0.8194 0.3536 1 0.0
Er1 Er+3 0 0 0 0.015 0.0
B1 B+3 0.6303 0 0.3031 1 0.0
O2 O-2 0.5424 0.0744 0.2546 1 0.0
Y2 Y+3 0.86 0.6124 0.6748 0.073 0.0
Yb2 Yb+3 0.86 0.6124 0.6748 0.04 0.0
Er2 Er+3 0.86 0.6124 0.6748 0.003 0.0
O5 O-2 0.0357 0.7304 0.7301 1 0.0
Ca2 Ca+2 0.86 0.6124 0.6748 0.884 0.0
Y1 Y+3 0 0 0 0.584 0.0
O3 O-2 0.8026 0 0.4017 1 0.0
O6 O-2 0.2153 0.8259 0.1208 1 0.0
B2 B+3 0.0566 0.8045 0.9255 1 0.0
Ca1 Ca+2 0 0 0 0.231 0.0
Yb1 Yb+3 0 0 0 0.17 0.0
